data_1506810
loop_
_publ_author_name
'Barkigia, Kathleen M.'
'Renner, Mark W.'
'Senge, Mathias O.'
'Fajer, Jack'

_publ_contact_author
;
 K.M. Barkigia (regarding the crystallographic data and cif)
 Materials Science Dept.
 Bldg. 555
 Brookhaven National Laboratory
 Upton, NY 11973 USA
;
_publ_section_title
;
 Interplay of Axial Ligation, Hydrogen Bonding, Self-Assembly, and
 Conformational Landscapes in High-Spin Ni(II) Porphyrins
;
_journal_issue 7
_journal_name_full 'The Journal of Physical Chemistry B'
_journal_page_first 2173
_journal_paper_doi 10.1021/jp036398d
_journal_volume 108
_journal_year 2004
_chemical_compound_source '2-methyl imidazole, pentane'
_chemical_formula_structural 'C36 H40 N6 Ni O8, 2(C3 H4 N2), 1(C4 H6 N2)'
_chemical_formula_sum 'C46 H54 N14 Ni O8'
_chemical_formula_weight 989.74
_chemical_name_systematic
; 
 ? 
;
_space_group_IT_number 2
_symmetry_cell_setting triclinic
_symmetry_space_group_name_Hall '-P 1'
_symmetry_space_group_name_H-M 'P -1'
_atom_sites_solution_hydrogens geom
_atom_sites_solution_primary direct
_atom_sites_solution_secondary difmap
_audit_creation_method SHELXL
_cell_angle_alpha 91.87(1)
_cell_angle_beta 96.19(1)
_cell_angle_gamma 110.94(1)
_cell_formula_units_Z 2
_cell_length_a 13.181(2)
_cell_length_b 13.563(1)
_cell_length_c 14.545(2)
_cell_measurement_reflns_used 15487
_cell_measurement_temperature 145(2)
_cell_measurement_theta_max 31.07
_cell_measurement_theta_min 1.87
_cell_volume 2407.3(6)
_computing_cell_refinement Scalepack/Denzo
_computing_data_collection
; The software provided with the MAR345 detector was used to run the
  instrument.
;
_computing_data_reduction Denzo
_computing_molecular_graphics 'SHELXTL-Version 5'
_computing_publication_material 'CIFTAB provided with SHELXS-86'
_computing_structure_refinement 'SHELXL-93 (Sheldrick, 1993)'
_computing_structure_solution 'SIR92 (Altomare et al.)'
_diffrn_ambient_temperature 145(2)
_diffrn_measurement_device 'MAR345 image plate detector'
_diffrn_measurement_method rotation
_diffrn_radiation_monochromator Si(111)
_diffrn_radiation_source 'X-rays from beamline X7B at the NSLS'
_diffrn_radiation_type synchrotron
_diffrn_radiation_wavelength 0.9398
_diffrn_reflns_av_R_equivalents 0.043
_diffrn_reflns_av_sigmaI/netI 0.0527
_diffrn_reflns_limit_h_max 14
_diffrn_reflns_limit_h_min -14
_diffrn_reflns_limit_k_max 13
_diffrn_reflns_limit_k_min -14
_diffrn_reflns_limit_l_max 15
_diffrn_reflns_limit_l_min -15
_diffrn_reflns_number 15482
_diffrn_reflns_theta_max 31.07
_diffrn_reflns_theta_min 1.87
_diffrn_standards_decay_% 'not applicable'
_diffrn_standards_interval_count none
_diffrn_standards_interval_time none
_diffrn_standards_number none
_exptl_absorpt_coefficient_mu 0.471
_exptl_absorpt_correction_type none
_exptl_crystal_colour red
_exptl_crystal_density_diffrn 1.365
_exptl_crystal_description 'thin plate'
_exptl_crystal_F_000 1040.
_exptl_crystal_size_max 0.085
_exptl_crystal_size_mid 0.045
_exptl_crystal_size_min 0.025
_refine_diff_density_max 0.277
_refine_diff_density_min -0.296
_refine_diff_density_rms 0.067
_refine_ls_extinction_method none
_refine_ls_goodness_of_fit_all 1.063
_refine_ls_goodness_of_fit_ref 1.105
_refine_ls_hydrogen_treatment constr
_refine_ls_matrix_type full
_refine_ls_number_parameters 612
_refine_ls_number_reflns 3781
_refine_ls_number_restraints 0
_refine_ls_restrained_S_all 1.151
_refine_ls_restrained_S_obs 1.105
_refine_ls_R_factor_all 0.0657
_refine_ls_R_factor_gt 0.0498
_refine_ls_shift/esd_mean 0.000
_refine_ls_shift/su_max 0.000
_refine_ls_structure_factor_coef Fsqd
_refine_ls_weighting_scheme calc
_refine_ls_wR_factor_all 0.1323
_refine_ls_wR_factor_ref 0.1138
_reflns_number_gt 3151
_reflns_number_total 3783
_reflns_threshold_expression >2sigma(I)
_cod_data_source_file jp036398dsi20030812_092352.cif
_cod_data_source_block 1
_cod_original_cell_volume 2407.3(5)
_cod_database_code 1506810
_refine_ls_weighting_scheme_details 'calc w=1/[\s^2^(Fo^2^)+(0.0302P)^2^+10.5695P] where P=(Fo^2^+2Fc^2^)/3'

loop_
_symmetry_equiv_pos_as_xyz
'x, y, z'
'-x, -y, -z'

loop_
_atom_site_aniso_label
_atom_site_aniso_U_11
_atom_site_aniso_U_22
_atom_site_aniso_U_33
_atom_site_aniso_U_23
_atom_site_aniso_U_13
_atom_site_aniso_U_12
Ni 0.0154(4) 0.0128(5) 0.0150(6) 0.0023(4) 0.0008(4) 0.0050(3)
N21 0.015(2) 0.011(3) 0.006(4) -0.006(2) -0.002(3) 0.004(2)
N22 0.016(3) 0.019(3) 0.010(4) 0.006(3) -0.001(3) 0.007(2)
N23 0.014(2) 0.011(3) 0.016(4) 0.001(2) 0.003(3) 0.006(2)
N24 0.018(2) 0.012(3) 0.013(4) -0.003(2) -0.002(3) 0.007(2)
N1 0.023(3) 0.021(4) 0.027(5) 0.007(3) 0.003(3) 0.010(3)
O1 0.047(3) 0.018(3) 0.025(4) 0.002(2) 0.008(3) 0.012(2)
O2 0.044(3) 0.033(3) 0.017(4) 0.012(3) 0.000(3) 0.016(2)
N2 0.021(3) 0.013(3) 0.027(5) 0.002(3) 0.008(4) 0.005(2)
O3 0.037(3) 0.030(3) 0.021(4) 0.008(2) 0.014(3) 0.014(2)
O4 0.016(2) 0.033(3) 0.042(4) 0.005(3) -0.005(3) 0.010(2)
N3 0.019(3) 0.015(3) 0.022(4) 0.003(3) 0.007(3) 0.001(3)
O5 0.022(2) 0.035(3) 0.024(3) 0.010(2) -0.001(2) 0.018(2)
O6 0.028(2) 0.014(3) 0.039(4) 0.000(2) 0.004(2) 0.004(2)
N4 0.022(3) 0.027(4) 0.035(5) 0.011(3) 0.011(3) 0.016(3)
O7 0.015(2) 0.031(3) 0.070(4) 0.011(3) 0.011(3) 0.005(2)
O8 0.051(3) 0.045(4) 0.032(5) 0.005(3) 0.021(3) 0.031(3)
C1 0.016(3) 0.013(4) 0.022(5) -0.001(3) 0.005(3) 0.005(3)
C2 0.018(3) 0.013(4) 0.017(5) -0.008(3) -0.006(3) 0.009(3)
C3 0.022(3) 0.017(4) 0.008(5) -0.009(3) -0.001(3) 0.009(3)
C5 0.030(3) 0.013(4) 0.010(5) 0.000(3) 0.000(3) 0.012(3)
C6 0.023(3) 0.015(4) 0.004(4) -0.001(3) 0.004(3) 0.009(3)
C7 0.023(3) 0.012(4) 0.011(5) -0.004(3) 0.000(3) 0.001(3)
C8 0.020(3) 0.015(4) 0.023(5) 0.005(3) 0.005(3) 0.005(3)
C9 0.018(3) 0.012(4) 0.004(4) -0.002(3) 0.001(3) 0.002(3)
C10 0.014(3) 0.019(4) 0.015(5) -0.001(3) 0.010(3) 0.007(3)
C11 0.014(3) 0.015(4) 0.015(5) 0.002(3) -0.005(3) 0.004(3)
C12 0.016(3) 0.020(4) 0.005(4) -0.002(3) -0.004(3) 0.010(3)
C13 0.019(3) 0.011(4) 0.009(5) -0.005(3) 0.002(3) 0.006(3)
C14 0.015(3) 0.017(4) 0.016(5) 0.006(3) 0.000(3) 0.007(3)
C15 0.017(3) 0.011(4) 0.014(5) -0.002(3) 0.001(3) 0.007(3)
C17 0.012(3) 0.018(4) 0.012(5) 0.005(3) -0.005(3) -0.003(3)
C18 0.010(3) 0.014(4) 0.017(5) 0.001(3) 0.006(3) 0.004(3)
C19 0.015(3) 0.009(4) 0.031(5) 0.000(3) 0.008(4) 0.002(3)
C20 0.015(3) 0.016(4) 0.011(5) -0.002(3) 0.001(3) 0.004(3)
C21 0.018(3) 0.026(4) 0.033(6) -0.002(4) -0.005(4) 0.009(3)
C22 0.044(4) 0.042(5) 0.049(7) 0.003(4) 0.020(5) 0.031(4)
C31 0.031(4) 0.025(4) 0.032(6) 0.009(4) 0.000(4) 0.020(3)
C32 0.042(4) 0.049(5) 0.041(6) 0.016(4) -0.005(4) 0.025(4)
C71 0.027(3) 0.014(4) 0.027(5) 0.003(3) 0.006(4) 0.001(3)
C72 0.046(4) 0.030(4) 0.026(6) 0.011(4) 0.008(4) 0.009(3)
C81 0.024(3) 0.014(4) 0.057(6) 0.010(4) 0.013(4) 0.000(3)
C82 0.024(4) 0.047(5) 0.058(7) -0.005(4) -0.008(4) -0.003(3)
C121 0.021(3) 0.019(4) 0.019(5) -0.004(3) 0.003(3) 0.009(3)
C122 0.025(3) 0.030(4) 0.034(6) -0.002(4) 0.001(4) 0.015(3)
C131 0.022(3) 0.021(4) 0.015(5) -0.002(3) 0.004(3) 0.011(3)
C132 0.039(4) 0.015(4) 0.040(6) -0.006(3) 0.000(4) 0.008(3)
C171 0.028(3) 0.027(4) 0.022(5) 0.008(3) 0.009(4) 0.015(3)
C172 0.047(4) 0.020(4) 0.064(7) 0.018(4) 0.029(5) 0.007(3)
C181 0.023(3) 0.019(4) 0.021(5) 0.001(3) 0.009(4) 0.009(3)
C182 0.038(4) 0.047(5) 0.019(5) 0.003(4) 0.007(4) 0.021(4)
N1A 0.020(3) 0.015(3) 0.017(4) 0.003(3) 0.004(3) 0.007(2)
C1A 0.019(3) 0.021(4) 0.008(5) -0.008(3) -0.004(3) 0.012(3)
N3A 0.025(3) 0.032(4) 0.019(4) -0.008(3) -0.007(3) 0.012(3)
C2A 0.038(4) 0.025(4) 0.022(6) -0.017(4) -0.003(4) 0.018(3)
C3A 0.029(4) 0.022(4) 0.030(6) -0.001(4) -0.005(4) 0.016(3)
N2A 0.018(2) 0.021(3) 0.010(4) 0.004(3) -0.004(3) 0.005(2)
C4A 0.040(4) 0.031(4) 0.014(6) 0.000(4) -0.007(4) 0.001(3)
N4A 0.056(4) 0.051(4) 0.007(4) 0.000(3) -0.011(3) -0.004(4)
C5A 0.082(6) 0.033(5) 0.032(7) -0.006(4) -0.022(5) -0.008(5)
C6A 0.068(5) 0.029(5) 0.028(6) 0.008(4) -0.012(5) -0.005(4)
N5A 0.030(3) 0.046(4) 0.040(6) 0.009(4) -0.016(4) 0.010(3)
C7A 0.028(4) 0.043(5) 0.043(7) 0.000(5) -0.006(5) 0.005(4)
N6A 0.035(3) 0.039(4) 0.040(6) -0.010(4) -0.014(4) 0.010(3)
C8A 0.063(6) 0.042(6) 0.044(7) -0.001(5) 0.011(6) 0.011(5)
C9A 0.039(4) 0.039(6) 0.063(8) 0.008(5) 0.003(5) 0.025(4)
C10A 0.075(6) 0.074(7) 0.077(9) -0.021(6) 0.018(6) 0.035(6)

loop_
_atom_site_label
_atom_site_type_symbol
_atom_site_fract_x
_atom_site_fract_y
_atom_site_fract_z
_atom_site_U_iso_or_equiv
_atom_site_thermal_displace_type
_atom_site_occupancy
_atom_site_calc_flag
_atom_site_refinement_flags
Ni Ni 1.58714(6) 0.24430(6) 0.72380(6) 0.0145(3) Uani 1 d .
N21 N 1.6872(3) 0.1609(4) 0.7008(4) 0.0116(13) Uani 1 d .
N22 N 1.4916(4) 0.1209(4) 0.7931(4) 0.0153(14) Uani 1 d .
N23 N 1.4911(3) 0.3301(4) 0.7492(4) 0.0130(14) Uani 1 d .
N24 N 1.6766(4) 0.3648(4) 0.6473(4) 0.0139(14) Uani 1 d .
N1 N 1.6097(4) -0.0884(4) 0.8165(5) 0.023(2) Uani 1 d .
O1 O 1.5900(4) -0.1604(4) 0.7546(4) 0.0296(14) Uani 1 d .
O2 O 1.6368(4) -0.0949(3) 0.8982(4) 0.0308(14) Uani 1 d .
N2 N 1.2542(4) 0.1740(4) 0.8662(5) 0.020(2) Uani 1 d .
O3 O 1.2607(4) 0.1720(3) 0.9508(4) 0.0279(13) Uani 1 d .
O4 O 1.1697(3) 0.1588(3) 0.8138(4) 0.0309(14) Uani 1 d .
N3 N 1.5890(4) 0.5942(4) 0.6557(4) 0.0200(15) Uani 1 d .
O5 O 1.5071(3) 0.6028(3) 0.6152(3) 0.0250(13) Uani 1 d .
O6 O 1.6747(3) 0.6701(3) 0.6827(3) 0.0283(13) Uani 1 d .
N4 N 1.8904(4) 0.2968(5) 0.5468(5) 0.025(2) Uani 1 d .
O7 O 1.9734(3) 0.3752(4) 0.5713(4) 0.0389(15) Uani 1 d .
O8 O 1.8791(4) 0.2341(4) 0.4810(4) 0.0374(15) Uani 1 d .
C1 C 1.7799(4) 0.1960(5) 0.6585(5) 0.017(2) Uani 1 d .
C2 C 1.8477(4) 0.1344(5) 0.6813(5) 0.016(2) Uani 1 d .
C3 C 1.7927(5) 0.0571(5) 0.7354(5) 0.016(2) Uani 1 d .
C4 C 1.6904(4) 0.0739(5) 0.7443(5) 0.0155(14) Uiso 1 d .
C5 C 1.6008(5) 0.0125(5) 0.7884(5) 0.017(2) Uani 1 d .
C6 C 1.5052(5) 0.0270(5) 0.8064(4) 0.013(2) Uani 1 d .
C7 C 1.4064(5) -0.0489(5) 0.8369(5) 0.017(2) Uani 1 d .
C8 C 1.3355(5) 0.0017(5) 0.8422(5) 0.020(2) Uani 1 d .
C9 C 1.3912(4) 0.1109(5) 0.8178(4) 0.013(2) Uani 1 d .
C10 C 1.3574(4) 0.1965(5) 0.8234(5) 0.015(2) Uani 1 d .
C11 C 1.4036(4) 0.3003(5) 0.7992(5) 0.015(2) Uani 1 d .
C12 C 1.3752(4) 0.3918(5) 0.8247(4) 0.013(2) Uani 1 d .
C13 C 1.4471(4) 0.4764(4) 0.7894(5) 0.013(2) Uani 1 d .
C14 C 1.5141(4) 0.4359(5) 0.7370(5) 0.016(2) Uani 1 d .
C15 C 1.5878(4) 0.4876(4) 0.6751(5) 0.014(2) Uani 1 d .
C16 C 1.6551(4) 0.4521(5) 0.6254(5) 0.0136(14) Uiso 1 d .
C17 C 1.7080(4) 0.4963(5) 0.5435(5) 0.017(2) Uani 1 d .
C18 C 1.7623(4) 0.4327(5) 0.5193(5) 0.014(2) Uani 1 d .
C19 C 1.7469(4) 0.3545(5) 0.5890(5) 0.019(2) Uani 1 d .
C20 C 1.7976(4) 0.2807(5) 0.6006(5) 0.014(2) Uani 1 d .
C21 C 1.9603(5) 0.1468(5) 0.6561(5) 0.026(2) Uani 1 d .
H21A H 2.0053(5) 0.1382(5) 0.7121(5) 0.032 Uiso 1 calc R
H21B H 1.9957(5) 0.2198(5) 0.6380(5) 0.032 Uiso 1 calc R
C22 C 1.9608(6) 0.0695(6) 0.5782(6) 0.039(2) Uani 1 d .
H22A H 2.0364(6) 0.0832(6) 0.5668(6) 0.059 Uiso 1 calc R
H22B H 1.9184(6) 0.0786(6) 0.5217(6) 0.059 Uiso 1 calc R
H22C H 1.9281(6) -0.0031(6) 0.5960(6) 0.059 Uiso 1 calc R
C31 C 1.8400(5) -0.0169(5) 0.7821(5) 0.027(2) Uani 1 d .
H31A H 1.8952(5) -0.0272(5) 0.7458(5) 0.033 Uiso 1 calc R
H31B H 1.7811(5) -0.0866(5) 0.7841(5) 0.033 Uiso 1 calc R
C32 C 1.8940(6) 0.0271(6) 0.8818(6) 0.042(2) Uani 1 d .
H32A H 1.9240(6) -0.0226(6) 0.9106(6) 0.063 Uiso 1 calc R
H32B H 1.8391(6) 0.0362(6) 0.9182(6) 0.063 Uiso 1 calc R
H32C H 1.9531(6) 0.0956(6) 0.8800(6) 0.063 Uiso 1 calc R
C71 C 1.3839(5) -0.1618(5) 0.8634(5) 0.024(2) Uani 1 d .
H71A H 1.4304(5) -0.1917(5) 0.8318(5) 0.029 Uiso 1 calc R
H71B H 1.3064(5) -0.2057(5) 0.8419(5) 0.029 Uiso 1 calc R
C72 C 1.4068(6) -0.1662(5) 0.9677(5) 0.035(2) Uani 1 d .
H72A H 1.3914(6) -0.2398(5) 0.9822(5) 0.052 Uiso 1 calc R
H72B H 1.3598(6) -0.1378(5) 0.9992(5) 0.052 Uiso 1 calc R
H72V H 1.4838(6) -0.1238(5) 0.9890(5) 0.052 Uiso 1 calc R
C81 C 1.2161(5) -0.0535(5) 0.8577(5) 0.033(2) Uani 1 d .
H81A H 1.2099(5) -0.1144(5) 0.8954(5) 0.039 Uiso 1 calc R
H81B H 1.1924(5) -0.0036(5) 0.8928(5) 0.039 Uiso 1 calc R
C82 C 1.1408(5) -0.0926(6) 0.7665(6) 0.048(2) Uani 1 d .
H82A H 1.0652(5) -0.1275(6) 0.7792(6) 0.073 Uiso 1 calc R
H82B H 1.1632(5) -0.1432(6) 0.7321(6) 0.073 Uiso 1 calc R
H82C H 1.1457(5) -0.0324(6) 0.7294(6) 0.073 Uiso 1 calc R
C121 C 1.2842(4) 0.3985(5) 0.8763(5) 0.019(2) Uani 1 d .
H121 H 1.3116(4) 0.4646(5) 0.9175(5) 0.023 Uiso 1 calc R
H121 H 1.2611(4) 0.3381(5) 0.9156(5) 0.023 Uiso 1 calc R
C122 C 1.1858(5) 0.3967(5) 0.8094(5) 0.028(2) Uani 1 d .
H122 H 1.1282(5) 0.4012(5) 0.8447(5) 0.043 Uiso 1 calc R
H122 H 1.1579(5) 0.3308(5) 0.7693(5) 0.043 Uiso 1 calc R
H122 H 1.2083(5) 0.4572(5) 0.7711(5) 0.043 Uiso 1 calc R
C131 C 1.4649(5) 0.5894(5) 0.8173(5) 0.019(2) Uani 1 d .
H131 H 1.3936(5) 0.5959(5) 0.8241(5) 0.022 Uiso 1 calc R
H131 H 1.4976(5) 0.6349(5) 0.7683(5) 0.022 Uiso 1 calc R
C132 C 1.5403(5) 0.6267(5) 0.9086(5) 0.032(2) Uani 1 d .
H132 H 1.5509(5) 0.7006(5) 0.9256(5) 0.049 Uiso 1 calc R
H132 H 1.6113(5) 0.6213(5) 0.9016(5) 0.049 Uiso 1 calc R
H132 H 1.5074(5) 0.5824(5) 0.9573(5) 0.049 Uiso 1 calc R
C171 C 1.6988(5) 0.5865(5) 0.4889(5) 0.024(2) Uani 1 d .
H171 H 1.6341(5) 0.6014(5) 0.5043(5) 0.029 Uiso 1 calc R
H171 H 1.6862(5) 0.5639(5) 0.4219(5) 0.029 Uiso 1 calc R
C172 C 1.8001(6) 0.6893(5) 0.5072(6) 0.043(2) Uani 1 d .
H172 H 1.7881(6) 0.7438(5) 0.4697(6) 0.065 Uiso 1 calc R
H172 H 1.8644(6) 0.6760(5) 0.4906(6) 0.065 Uiso 1 calc R
H172 H 1.8122(6) 0.7136(5) 0.5731(6) 0.065 Uiso 1 calc R
C181 C 1.8087(5) 0.4332(5) 0.4298(5) 0.020(2) Uani 1 d .
H181 H 1.8813(5) 0.4268(5) 0.4421(5) 0.025 Uiso 1 calc R
H181 H 1.8191(5) 0.5016(5) 0.4027(5) 0.025 Uiso 1 calc R
C182 C 1.7346(5) 0.3431(6) 0.3600(5) 0.033(2) Uani 1 d .
H182 H 1.7680(5) 0.3464(6) 0.3026(5) 0.050 Uiso 1 calc R
H182 H 1.6630(5) 0.3499(6) 0.3465(5) 0.050 Uiso 1 calc R
H182 H 1.7252(5) 0.2751(6) 0.3860(5) 0.050 Uiso 1 calc R
N1A N 1.6998(4) 0.3196(4) 0.8466(4) 0.0172(15) Uani 1 d .
C1A C 1.7803(5) 0.2914(5) 0.8856(5) 0.016(2) Uani 1 d .
H1A H 1.7954(5) 0.2316(5) 0.8647(5) 0.019 Uiso 1 calc R
N3A N 1.8375(4) 0.3592(4) 0.9590(4) 0.025(2) Uani 1 d .
H3 H 1.8944(4) 0.3558(4) 0.9946(4) 0.030 Uiso 1 calc R
C2A C 1.7918(5) 0.4334(6) 0.9682(5) 0.027(2) Uani 1 d .
H2A H 1.8144(5) 0.4910(6) 1.0142(5) 0.033 Uiso 1 calc R
C3A C 1.7075(5) 0.4091(5) 0.8988(5) 0.026(2) Uani 1 d .
H3A H 1.6607(5) 0.4480(5) 0.8877(5) 0.031 Uiso 1 calc R
N2A N 1.4827(4) 0.1685(4) 0.5994(4) 0.0172(14) Uani 1 d .
C4A C 1.4783(6) 0.2067(5) 0.5193(5) 0.033(2) Uani 1 d .
H4A H 1.5182(6) 0.2783(5) 0.5091(5) 0.039 Uiso 1 calc R
N4A N 1.4120(5) 0.1355(5) 0.4520(4) 0.046(2) Uani 1 d .
H4 H 1.3984(5) 0.1463(5) 0.3934(4) 0.055 Uiso 1 calc R
C5A C 1.3705(7) 0.0439(6) 0.4926(6) 0.059(3) Uani 1 d .
H5A H 1.3215(7) -0.0221(6) 0.4633(6) 0.071 Uiso 1 calc R
C6A C 1.4115(7) 0.0642(6) 0.5817(6) 0.049(3) Uani 1 d .
H6A H 1.3945(7) 0.0139(6) 0.6271(6) 0.059 Uiso 1 calc R
N5A N 1.8595(5) 0.6628(5) 0.8121(5) 0.041(2) Uani 1 d .
H5 H 1.8160(5) 0.6469(5) 0.7591(5) 0.049 Uiso 1 calc R
C7A C 1.9422(6) 0.6297(6) 0.8352(7) 0.041(2) Uani 1 d .
N6A N 1.9928(5) 0.6672(5) 0.9169(5) 0.041(2) Uani 1 d .
C8A C 1.9351(7) 0.7280(7) 0.9485(7) 0.052(3) Uani 1 d .
H8A H 1.9524(7) 0.7656(7) 1.0079(7) 0.062 Uiso 1 calc R
C9A C 1.8544(6) 0.7269(7) 0.8867(8) 0.044(3) Uani 1 d .
H9A H 1.8040(6) 0.7618(7) 0.8917(8) 0.053 Uiso 1 calc R
C10A C 1.9696(7) 0.5565(8) 0.7721(8) 0.073(3) Uani 1 d .
H10A H 1.9192(7) 0.5396(8) 0.7142(8) 0.109 Uiso 1 calc R
H10B H 1.9627(7) 0.4912(8) 0.8021(8) 0.109 Uiso 1 calc R
H10C H 2.0450(7) 0.5907(8) 0.7584(8) 0.109 Uiso 1 calc R

loop_
_atom_type_symbol
_atom_type_description
_atom_type_scat_dispersion_real
_atom_type_scat_dispersion_imag
_atom_type_scat_source
C C 0.0055 0.0030 'International Tables Vol C Tables 4.2.6.8 and 6.1.1.4'
H H 0.0000 0.0000 'International Tables Vol C Tables 4.2.6.8 and 6.1.1.4'
N N 0.0099 0.0061 'International Tables Vol C Tables 4.2.6.8 and 6.1.1.4'
O O 0.0170 0.0112 'International Tables Vol C Tables 4.2.6.8 and 6.1.1.4'
Ni Ni 0.1256 1.8182 'International Tables Vol C Tables 4.2.6.8 and 6.1.1.4'

loop_
_geom_angle_atom_site_label_1
_geom_angle_atom_site_label_2
_geom_angle_atom_site_label_3
_geom_angle
N23 Ni N21 178.4(2)
N23 Ni N22 90.6(2)
N21 Ni N22 89.9(2)
N23 Ni N24 89.1(2)
N21 Ni N24 90.5(2)
N22 Ni N24 176.7(2)
N23 Ni N2A 91.7(2)
N21 Ni N2A 89.8(2)
N22 Ni N2A 87.6(2)
N24 Ni N2A 89.1(2)
N23 Ni N1A 91.1(2)
N21 Ni N1A 87.4(2)
N22 Ni N1A 93.7(2)
N24 Ni N1A 89.6(2)
N2A Ni N1A 177.0(2)
C1 N21 C4 105.7(5)
C1 N21 Ni 126.1(4)
C4 N21 Ni 126.3(4)
C6 N22 C9 107.2(4)
C6 N22 Ni 126.8(4)
C9 N22 Ni 124.9(4)
C11 N23 C14 105.5(5)
C11 N23 Ni 126.4(4)
C14 N23 Ni 126.8(4)
C16 N24 C19 106.6(5)
C16 N24 Ni 126.9(4)
C19 N24 Ni 124.1(4)
O2 N1 O1 124.5(6)
O2 N1 C5 118.1(6)
O1 N1 C5 117.4(6)
O3 N2 O4 125.3(5)
O3 N2 C10 117.4(6)
O4 N2 C10 117.3(6)
O5 N3 O6 124.0(5)
O5 N3 C15 119.1(5)
O6 N3 C15 117.0(5)
O8 N4 O7 124.8(6)
O8 N4 C20 118.6(5)
O7 N4 C20 116.5(7)
N21 C1 C20 120.2(6)
N21 C1 C2 110.7(5)
C20 C1 C2 129.1(5)
C3 C2 C1 107.3(5)
C3 C2 C21 122.3(6)
C1 C2 C21 130.4(5)
C2 C3 C4 105.0(5)
C2 C3 C31 124.2(5)
C4 C3 C31 130.4(5)
N21 C4 C5 120.2(5)
N21 C4 C3 111.2(5)
C5 C4 C3 128.6(5)
C6 C5 C4 132.3(6)
C6 C5 N1 115.1(5)
C4 C5 N1 112.6(5)
N22 C6 C5 121.1(5)
N22 C6 C7 109.9(5)
C5 C6 C7 129.0(6)
C8 C7 C6 106.7(5)
C8 C7 C71 123.9(5)
C6 C7 C71 129.4(6)
C7 C8 C9 106.9(5)
C7 C8 C81 123.7(5)
C9 C8 C81 128.9(6)
N22 C9 C10 121.9(5)
N22 C9 C8 109.2(6)
C10 C9 C8 128.8(5)
C9 C10 C11 132.0(5)
C9 C10 N2 113.8(5)
C11 C10 N2 114.2(6)
N23 C11 C10 121.1(6)
N23 C11 C12 110.6(5)
C10 C11 C12 128.2(5)
C13 C12 C11 106.3(5)
C13 C12 C121 123.4(6)
C11 C12 C121 130.3(5)
C12 C13 C14 106.7(5)
C12 C13 C131 124.0(6)
C14 C13 C131 128.3(5)
N23 C14 C15 120.3(6)
N23 C14 C13 110.5(5)
C15 C14 C13 129.1(5)
C16 C15 C14 130.6(5)
C16 C15 N3 115.1(5)
C14 C15 N3 114.3(5)
N24 C16 C15 121.3(5)
N24 C16 C17 110.4(5)
C15 C16 C17 128.2(6)
C18 C17 C16 105.9(5)
C18 C17 C171 124.4(6)
C16 C17 C171 129.5(6)
C17 C18 C19 106.1(5)
C17 C18 C181 124.8(6)
C19 C18 C181 128.2(6)
N24 C19 C20 121.7(6)
N24 C19 C18 110.6(6)
C20 C19 C18 127.6(6)
C19 C20 C1 131.5(6)
C19 C20 N4 114.6(5)
C1 C20 N4 113.7(6)
C2 C21 C22 115.1(5)
C3 C31 C32 111.2(6)
C7 C71 C72 111.7(6)
C82 C81 C8 111.9(6)
C12 C121 C122 111.2(5)
C13 C131 C132 110.8(5)
C17 C171 C172 114.2(5)
C18 C181 C182 112.2(5)
C1A N1A C3A 105.1(6)
C1A N1A Ni 126.9(5)
C3A N1A Ni 127.9(4)
N1A C1A N3A 110.8(7)
C1A N3A C2A 107.9(6)
N3A C2A C3A 106.3(7)
C2A C3A N1A 109.9(6)
C4A N2A C6A 103.0(6)
C4A N2A Ni 127.8(4)
C6A N2A Ni 128.9(5)
N2A C4A N4A 113.6(6)
C4A N4A C5A 106.0(6)
C6A C5A N4A 106.6(7)
C5A C6A N2A 110.9(6)
C7A N5A C9A 107.8(7)
N6A C7A N5A 112.3(9)
N6A C7A C10A 125.3(9)
N5A C7A C10A 122.4(9)
C7A N6A C8A 103.6(8)
C9A C8A N6A 112.2(9)
C8A C9A N5A 104.0(8)

loop_
_geom_bond_atom_site_label_1
_geom_bond_atom_site_label_2
_geom_bond_distance
Ni N23 2.054(5)
Ni N21 2.066(5)
Ni N22 2.069(4)
Ni N24 2.079(4)
Ni N2A 2.134(5)
Ni N1A 2.159(6)
N21 C1 1.365(7)
N21 C4 1.368(7)
N22 C6 1.365(8)
N22 C9 1.369(7)
N23 C11 1.374(7)
N23 C14 1.379(7)
N24 C16 1.353(7)
N24 C19 1.362(8)
N1 O2 1.219(7)
N1 O1 1.241(7)
N1 C5 1.482(8)
N2 O3 1.225(7)
N2 O4 1.228(7)
N2 C10 1.493(8)
N3 O5 1.218(6)
N3 O6 1.240(6)
N3 C15 1.477(8)
N4 O8 1.220(7)
N4 O7 1.231(7)
N4 C20 1.477(8)
C1 C20 1.414(8)
C1 C2 1.447(9)
C2 C3 1.370(8)
C2 C21 1.518(8)
C3 C4 1.464(8)
C3 C31 1.502(9)
C4 C5 1.413(8)
C5 C6 1.393(9)
C6 C7 1.466(7)
C7 C8 1.349(9)
C7 C71 1.522(8)
C8 C9 1.474(8)
C8 C81 1.527(8)
C9 C10 1.388(9)
C10 C11 1.393(8)
C11 C12 1.467(9)
C12 C13 1.359(7)
C12 C121 1.508(8)
C13 C14 1.458(9)
C13 C131 1.500(9)
C14 C15 1.410(8)
C15 C16 1.401(9)
C16 C17 1.481(8)
C17 C18 1.363(9)
C17 C171 1.514(8)
C18 C19 1.467(8)
C18 C181 1.497(9)
C19 C20 1.393(9)
C21 C22 1.521(10)
C31 C32 1.543(11)
C71 C72 1.523(9)
C81 C82 1.523(10)
C121 C122 1.528(9)
C131 C132 1.523(9)
C171 C172 1.538(9)
C181 C182 1.526(9)
N1A C1A 1.330(8)
N1A C3A 1.376(8)
C1A N3A 1.349(8)
N3A C2A 1.354(9)
C2A C3A 1.356(9)
N2A C4A 1.295(8)
N2A C6A 1.387(8)
C4A N4A 1.344(9)
N4A C5A 1.350(9)
C5A C6A 1.329(11)
N5A C7A 1.336(10)
N5A C9A 1.390(10)
C7A N6A 1.290(10)
C7A C10A 1.491(12)
N6A C8A 1.404(10)
C8A C9A 1.312(11)
